data_7226434
loop_
_publ_author_name
'Wang, Xiuli'
'Wu, Xiaomei'
'Liu, Guocheng'
'Lin, Hongyan'
'Wang, Xiang'

_publ_section_title
;
 A series of pyridyl-amide-based ZnII/CdII coordination polymers and their
 polypyrrole-functionalized composite materials for tuning their
 photocatalytic properties
;
_journal_name_full 'RSC Adv.'
_journal_paper_doi 10.1039/C6RA18428F
_journal_year 2016
_chemical_formula_sum 'C30 H24 Cd N4 O9 S'
_chemical_formula_weight 728.99
_space_group_crystal_system triclinic
_space_group_IT_number 2
_space_group_name_Hall '-P 1'
_space_group_name_H-M_alt 'P -1'
_symmetry_space_group_name_Hall '-P 1'
_symmetry_space_group_name_H-M 'P -1'
_atom_sites_solution_hydrogens mixed
_audit_creation_method SHELXL-2014/7
_audit_update_record
;
2016-07-16 deposited with the CCDC.
2016-08-30 downloaded from the CCDC.
;
_cell_angle_alpha 76.6910(10)
_cell_angle_beta 71.2070(10)
_cell_angle_gamma 65.6420(10)
_cell_formula_units_Z 2
_cell_length_a 10.4913(5)
_cell_length_b 11.7339(6)
_cell_length_c 13.5701(7)
_cell_measurement_reflns_used 4729
_cell_measurement_temperature 296(2)
_cell_measurement_theta_max 0.858
_cell_measurement_theta_min 0.843
_cell_volume 1431.50(13)
_computing_structure_refinement 'SHELXL-2014/7 (Sheldrick, 2014)'
_diffrn_ambient_temperature 296(2)
_diffrn_measured_fraction_theta_full 0.999
_diffrn_measured_fraction_theta_max 0.994
_diffrn_measurement_device_type 'CCD area detector'
_diffrn_radiation_type MoK\a
_diffrn_radiation_wavelength 0.71073
_diffrn_reflns_av_R_equivalents 0.0142
_diffrn_reflns_av_unetI/netI 0.0300
_diffrn_reflns_Laue_measured_fraction_full 0.999
_diffrn_reflns_Laue_measured_fraction_max 0.994
_diffrn_reflns_limit_h_max 13
_diffrn_reflns_limit_h_min -13
_diffrn_reflns_limit_k_max 15
_diffrn_reflns_limit_k_min -15
_diffrn_reflns_limit_l_max 18
_diffrn_reflns_limit_l_min -9
_diffrn_reflns_number 10542
_diffrn_reflns_point_group_measured_fraction_full 0.999
_diffrn_reflns_point_group_measured_fraction_max 0.994
_diffrn_reflns_theta_full 25.242
_diffrn_reflns_theta_max 28.220
_diffrn_reflns_theta_min 1.595
_exptl_absorpt_coefficient_mu 0.900
_exptl_absorpt_correction_type multi-scan
_exptl_crystal_colour colorless
_exptl_crystal_density_diffrn 1.691
_exptl_crystal_description block
_exptl_crystal_F_000 736
_exptl_crystal_size_max 0.190
_exptl_crystal_size_mid 0.180
_exptl_crystal_size_min 0.170
_exptl_transmission_factor_max 0.862
_exptl_transmission_factor_min 0.848
_refine_diff_density_max 2.145
_refine_diff_density_min -0.744
_refine_diff_density_rms 0.090
_refine_ls_extinction_method none
_refine_ls_goodness_of_fit_ref 1.000
_refine_ls_hydrogen_treatment constr
_refine_ls_matrix_type full
_refine_ls_number_parameters 406
_refine_ls_number_reflns 7005
_refine_ls_number_restraints 12
_refine_ls_restrained_S_all 1.000
_refine_ls_R_factor_all 0.0456
_refine_ls_R_factor_gt 0.0371
_refine_ls_shift/su_max 0.001
_refine_ls_shift/su_mean 0.000
_refine_ls_structure_factor_coef Fsqd
_refine_ls_weighting_details 'w=1/[\s^2^(Fo^2^)+(0.0498P)^2^+1.9098P] where P=(Fo^2^+2Fc^2^)/3'
_refine_ls_weighting_scheme calc
_refine_ls_wR_factor_gt 0.0936
_refine_ls_wR_factor_ref 0.0988
_reflns_Friedel_coverage 0.000
_reflns_number_gt 6060
_reflns_number_total 7005
_reflns_threshold_expression 'I > 2\s(I)'
_cod_data_source_file c6ra18428f2.cif
_cod_data_source_block 3
_cod_depositor_comments
;
The following automatic conversions were performed:

'_exptl_absorpt_correction_type' value 'Multi-scan' changed to
'multi-scan' according to
/usr/data/users/saulius/crontab/automatic-downloads/rss-feeds/RSC/lib/dictionaries/cif_core.dic
dictionary named 'cif_core.dic' version 2.4.2 from 2011-04-26.

Automatic conversion script
Id: cif_fix_values 4268 2015-11-12 08:31:59Z antanas 
;
_cod_database_code 7226434
_shelx_shelxl_version_number 2014/7
_shelx_space_group_comment
;
The symmetry employed for this shelxl refinement is uniquely defined
by the following loop, which should always be used as a source of
symmetry information in preference to the above space-group names.
They are only intended as comments.
;
_shelx_estimated_absorpt_t_min 0.848
_shelx_estimated_absorpt_t_max 0.862

loop_
_space_group_symop_operation_xyz
'x, y, z'
'-x, -y, -z'

loop_
_atom_site_label
_atom_site_type_symbol
_atom_site_fract_x
_atom_site_fract_y
_atom_site_fract_z
_atom_site_U_iso_or_equiv
_atom_site_adp_type
_atom_site_occupancy
_atom_site_site_symmetry_order
_atom_site_calc_flag
_atom_site_refinement_flags_posn
_atom_site_refinement_flags_adp
Cd1 Cd 0.99068(2) -0.00829(2) 0.20356(2) 0.02856(7) Uani 1 1 d . .
S1 S 1.48989(7) -0.01246(8) 0.19169(6) 0.03243(16) Uani 1 1 d . .
O1 O 1.1997(2) 0.0184(3) 0.20017(19) 0.0461(6) Uani 1 1 d . .
N1 N 0.9215(3) 0.1968(2) 0.11584(19) 0.0323(5) Uani 1 1 d . .
C1 C 1.2877(3) -0.0650(3) 0.1420(2) 0.0302(6) Uani 1 1 d . .
O1W O 0.4618(8) 0.0997(8) 0.4056(6) 0.195(3) Uani 1 1 d . U
H1WA H 0.3958 0.1513 0.3765 0.234 Uiso 1 1 d R U
H1WB H 0.5365 0.0678 0.3574 0.234 Uiso 1 1 d R U
O2 O 1.2497(2) -0.1284(2) 0.1025(2) 0.0415(5) Uani 1 1 d . .
N2 N 0.7074(3) 0.3850(3) -0.0700(2) 0.0380(6) Uani 1 1 d . .
H2A H 0.6880 0.3240 -0.0782 0.046 Uiso 1 1 calc R U
C2 C 1.4444(3) -0.0902(3) 0.1239(2) 0.0259(5) Uani 1 1 d . .
O2W O 0.7908(4) 0.7423(3) 0.7083(3) 0.0758(10) Uani 1 1 d . U
H2WA H 0.7599 0.6929 0.7574 0.091 Uiso 1 1 d R U
H2WB H 0.7646 0.8116 0.7323 0.091 Uiso 1 1 d R U
O3 O 1.7291(3) 0.0163(3) 0.2370(2) 0.0528(7) Uani 1 1 d . .
N3 N 1.0036(3) 0.2385(2) 0.5038(2) 0.0342(5) Uani 1 1 d . .
H3B H 1.0533 0.2687 0.4484 0.041 Uiso 1 1 calc R U
C3 C 1.5632(3) -0.1670(3) 0.0604(2) 0.0303(6) Uani 1 1 d . .
H3A H 1.5594 -0.2168 0.0179 0.036 Uiso 1 1 calc R U
N4 N 0.8993(3) 0.0693(2) 0.36896(18) 0.0292(5) Uani 1 1 d . .
O4 O 0.9062(2) -0.0941(3) 0.1165(2) 0.0453(6) Uani 1 1 d . .
C4 C 1.6936(3) -0.1625(3) 0.0664(2) 0.0318(6) Uani 1 1 d . .
H4A H 1.7850 -0.2089 0.0281 0.038 Uiso 1 1 calc R U
C5 C 1.6699(3) -0.0826(3) 0.1348(2) 0.0282(6) Uani 1 1 d . .
O5 O 0.6717(4) 0.5916(3) -0.1196(2) 0.0639(9) Uani 1 1 d . .
O6 O 0.3268(3) 0.5456(2) -0.4032(2) 0.0495(6) Uani 1 1 d . .
C6 C 1.7754(3) -0.0512(3) 0.1649(2) 0.0348(7) Uani 1 1 d . .
O7 O 0.9472(3) 0.2126(2) 0.68133(17) 0.0399(5) Uani 1 1 d . .
C7 C 0.9614(4) 0.2813(3) 0.1376(2) 0.0384(7) Uani 1 1 d . .
H7A H 1.0204 0.2553 0.1832 0.046 Uiso 1 1 calc R U
C8 C 0.9180(4) 0.4042(4) 0.0948(3) 0.0451(8) Uani 1 1 d . .
H8A H 0.9469 0.4605 0.1121 0.054 Uiso 1 1 calc R U
C9 C 0.8313(4) 0.4453(3) 0.0257(3) 0.0437(8) Uani 1 1 d . .
H9A H 0.8001 0.5290 -0.0031 0.052 Uiso 1 1 calc R U
C10 C 0.7923(3) 0.3583(3) 0.0007(2) 0.0333(6) Uani 1 1 d . .
C11 C 0.8393(3) 0.2350(3) 0.0487(2) 0.0323(6) Uani 1 1 d . .
H11A H 0.8119 0.1766 0.0330 0.039 Uiso 1 1 calc R U
C12 C 0.6535(4) 0.4973(3) -0.1263(3) 0.0386(7) Uani 1 1 d . .
C13 C 0.5677(3) 0.5027(3) -0.1975(2) 0.0332(6) Uani 1 1 d . .
C14 C 0.5701(4) 0.3970(3) -0.2287(3) 0.0414(7) Uani 1 1 d . .
H14A H 0.6277 0.3174 -0.2046 0.050 Uiso 1 1 calc R U
C15 C 0.4886(4) 0.4078(3) -0.2950(3) 0.0443(8) Uani 1 1 d . .
H15A H 0.4908 0.3362 -0.3148 0.053 Uiso 1 1 calc R U
C16 C 0.4039(4) 0.5257(3) -0.3314(3) 0.0368(7) Uani 1 1 d . .
C17 C 0.3997(4) 0.6327(3) -0.3017(3) 0.0404(7) Uani 1 1 d . .
H17A H 0.3419 0.7120 -0.3260 0.048 Uiso 1 1 calc R U
C18 C 0.4823(4) 0.6207(3) -0.2356(3) 0.0388(7) Uani 1 1 d . .
H18A H 0.4806 0.6926 -0.2165 0.047 Uiso 1 1 calc R U
C19 C 0.2585(4) 0.4660(3) -0.4002(3) 0.0379(7) Uani 1 1 d . .
C20 C 0.1979(5) 0.4053(4) -0.3085(3) 0.0483(9) Uani 1 1 d . .
H20A H 0.2105 0.4098 -0.2449 0.058 Uiso 1 1 calc R U
C21 C 0.1186(4) 0.3379(3) -0.3121(3) 0.0438(8) Uani 1 1 d . .
H21A H 0.0759 0.2991 -0.2501 0.053 Uiso 1 1 calc R U
C22 C 0.1013(3) 0.3269(3) -0.4063(2) 0.0332(6) Uani 1 1 d . .
C23 C 0.1659(4) 0.3874(4) -0.4980(3) 0.0461(8) Uani 1 1 d . .
H23A H 0.1565 0.3810 -0.5621 0.055 Uiso 1 1 calc R U
C24 C 0.2432(4) 0.4566(4) -0.4945(3) 0.0465(8) Uani 1 1 d . .
H24A H 0.2849 0.4969 -0.5559 0.056 Uiso 1 1 calc R U
C25 C 0.7793(3) 0.0586(3) 0.4381(2) 0.0353(6) Uani 1 1 d . .
H25A H 0.7298 0.0189 0.4212 0.042 Uiso 1 1 calc R U
C26 C 0.7273(4) 0.1049(4) 0.5338(3) 0.0426(8) Uani 1 1 d . .
H26A H 0.6444 0.0953 0.5806 0.051 Uiso 1 1 calc R U
C27 C 0.7980(3) 0.1656(3) 0.5603(3) 0.0396(7) Uani 1 1 d . .
H27A H 0.7635 0.1977 0.6244 0.048 Uiso 1 1 calc R U
C28 C 0.9218(3) 0.1773(3) 0.4887(2) 0.0299(6) Uani 1 1 d . .
C29 C 0.9679(3) 0.1268(3) 0.3946(2) 0.0304(6) Uani 1 1 d . .
H29A H 1.0516 0.1336 0.3468 0.036 Uiso 1 1 calc R U
C30 C 1.0118(3) 0.2545(3) 0.5974(2) 0.0324(6) Uani 1 1 d . .

loop_
_atom_site_aniso_label
_atom_site_aniso_U_11
_atom_site_aniso_U_22
_atom_site_aniso_U_33
_atom_site_aniso_U_23
_atom_site_aniso_U_13
_atom_site_aniso_U_12
Cd1 0.02020(10) 0.03872(13) 0.03292(12) -0.00646(8) -0.00893(7) -0.01392(8)
S1 0.0238(3) 0.0446(4) 0.0348(4) -0.0147(3) -0.0041(3) -0.0155(3)
O1 0.0200(10) 0.0676(17) 0.0465(14) -0.0128(12) -0.0048(9) -0.0116(11)
N1 0.0330(13) 0.0385(14) 0.0298(12) -0.0015(10) -0.0110(10) -0.0164(11)
C1 0.0222(13) 0.0381(16) 0.0329(15) 0.0108(12) -0.0136(11) -0.0163(12)
O1W 0.150(6) 0.255(8) 0.201(7) -0.051(6) -0.033(5) -0.090(6)
O2 0.0381(12) 0.0454(13) 0.0577(14) 0.0083(11) -0.0285(11) -0.0267(11)
N2 0.0481(16) 0.0342(14) 0.0429(15) 0.0041(11) -0.0244(12) -0.0209(12)
C2 0.0230(12) 0.0319(14) 0.0294(13) 0.0012(11) -0.0104(10) -0.0164(11)
O2W 0.077(2) 0.071(2) 0.076(2) -0.0196(17) 0.0147(17) -0.0435(18)
O3 0.0463(14) 0.084(2) 0.0507(15) -0.0223(14) -0.0119(11) -0.0386(14)
N3 0.0435(14) 0.0380(14) 0.0281(12) -0.0020(10) -0.0099(11) -0.0222(12)
C3 0.0273(13) 0.0369(16) 0.0339(15) -0.0078(12) -0.0096(11) -0.0155(12)
N4 0.0287(12) 0.0329(13) 0.0274(12) -0.0015(10) -0.0093(9) -0.0121(10)
O4 0.0276(11) 0.0672(17) 0.0547(15) -0.0099(12) -0.0128(10) -0.0273(11)
C4 0.0181(12) 0.0401(16) 0.0377(16) -0.0088(13) -0.0045(11) -0.0109(11)
C5 0.0202(12) 0.0414(16) 0.0293(14) -0.0011(12) -0.0080(10) -0.0175(12)
O5 0.108(3) 0.0429(15) 0.0706(19) 0.0150(13) -0.0576(18) -0.0418(16)
O6 0.0640(16) 0.0417(14) 0.0614(16) 0.0176(12) -0.0424(13) -0.0299(12)
C6 0.0306(15) 0.0484(18) 0.0366(16) 0.0054(13) -0.0153(12) -0.0256(14)
O7 0.0492(13) 0.0465(13) 0.0297(11) -0.0016(9) -0.0109(10) -0.0239(11)
C7 0.0427(17) 0.052(2) 0.0310(15) -0.0036(14) -0.0132(13) -0.0253(15)
C8 0.056(2) 0.051(2) 0.0463(19) -0.0066(16) -0.0191(16) -0.0314(18)
C9 0.056(2) 0.0394(18) 0.0479(19) 0.0018(15) -0.0222(16) -0.0259(16)
C10 0.0352(15) 0.0376(16) 0.0319(15) -0.0006(12) -0.0115(12) -0.0176(13)
C11 0.0346(15) 0.0371(16) 0.0315(15) -0.0039(12) -0.0124(12) -0.0163(13)
C12 0.0481(18) 0.0348(17) 0.0397(17) 0.0031(13) -0.0180(14) -0.0205(15)
C13 0.0363(15) 0.0305(15) 0.0346(15) 0.0024(12) -0.0123(12) -0.0147(12)
C14 0.0500(19) 0.0283(16) 0.0495(19) 0.0050(14) -0.0279(16) -0.0114(14)
C15 0.056(2) 0.0315(17) 0.056(2) -0.0009(15) -0.0305(17) -0.0153(15)
C16 0.0380(16) 0.0368(17) 0.0401(17) 0.0059(13) -0.0180(13) -0.0174(14)
C17 0.0400(17) 0.0291(16) 0.054(2) 0.0082(14) -0.0238(15) -0.0121(13)
C18 0.0419(17) 0.0282(15) 0.0492(19) 0.0009(13) -0.0167(14) -0.0146(13)
C19 0.0398(17) 0.0319(16) 0.0476(18) 0.0026(13) -0.0230(14) -0.0136(13)
C20 0.070(2) 0.053(2) 0.0382(18) -0.0035(15) -0.0216(17) -0.0333(19)
C21 0.063(2) 0.047(2) 0.0316(16) -0.0013(14) -0.0141(15) -0.0302(18)
C22 0.0358(15) 0.0307(15) 0.0346(15) -0.0062(12) -0.0114(12) -0.0104(12)
C23 0.056(2) 0.061(2) 0.0342(17) -0.0017(15) -0.0153(15) -0.0326(19)
C24 0.052(2) 0.057(2) 0.0397(18) 0.0061(16) -0.0159(15) -0.0315(18)
C25 0.0346(15) 0.0400(17) 0.0368(16) -0.0012(13) -0.0129(12) -0.0178(13)
C26 0.0329(16) 0.061(2) 0.0351(17) -0.0053(15) -0.0038(13) -0.0226(16)
C27 0.0354(16) 0.051(2) 0.0321(16) -0.0101(14) -0.0074(13) -0.0138(15)
C28 0.0339(14) 0.0294(15) 0.0275(14) -0.0004(11) -0.0125(11) -0.0107(12)
C29 0.0318(14) 0.0340(15) 0.0269(14) -0.0010(11) -0.0086(11) -0.0139(12)
C30 0.0360(15) 0.0286(15) 0.0324(15) -0.0038(12) -0.0121(12) -0.0091(12)

loop_
_atom_type_symbol
_atom_type_description
_atom_type_scat_dispersion_real
_atom_type_scat_dispersion_imag
_atom_type_scat_source
C C 0.0033 0.0016 'International Tables Vol C Tables 4.2.6.8 and 6.1.1.4'
H H 0.0000 0.0000 'International Tables Vol C Tables 4.2.6.8 and 6.1.1.4'
N N 0.0061 0.0033 'International Tables Vol C Tables 4.2.6.8 and 6.1.1.4'
O O 0.0106 0.0060 'International Tables Vol C Tables 4.2.6.8 and 6.1.1.4'
S S 0.1246 0.1234 'International Tables Vol C Tables 4.2.6.8 and 6.1.1.4'
Cd Cd -0.8075 1.2024 'International Tables Vol C Tables 4.2.6.8 and 6.1.1.4'

loop_
_geom_angle_atom_site_label_1
_geom_angle_atom_site_label_2
_geom_angle_atom_site_label_3
_geom_angle
_geom_angle_site_symmetry_1
_geom_angle_site_symmetry_3
O4 Cd1 O1 141.44(8) . .
O4 Cd1 N1 97.68(9) . .
O1 Cd1 N1 86.24(9) . .
O4 Cd1 N4 133.37(8) . .
O1 Cd1 N4 84.47(8) . .
N1 Cd1 N4 91.78(9) . .
O4 Cd1 O7 88.05(8) . 2_756
O1 Cd1 O7 92.44(9) . 2_756
N1 Cd1 O7 172.36(8) . 2_756
N4 Cd1 O7 80.60(8) . 2_756
O4 Cd1 O3 54.14(8) . 1_455
O1 Cd1 O3 163.53(9) . 1_455
N1 Cd1 O3 85.63(9) . 1_455
N4 Cd1 O3 81.49(8) . 1_455
O7 Cd1 O3 93.72(9) 2_756 1_455
O4 Cd1 O2 89.28(8) . .
O1 Cd1 O2 53.29(8) . .
N1 Cd1 O2 106.44(8) . .
N4 Cd1 O2 131.32(8) . .
O7 Cd1 O2 78.57(7) 2_756 .
O3 Cd1 O2 143.07(8) 1_455 .
O4 Cd1 C6 27.07(9) . 1_455
O1 Cd1 C6 167.82(9) . 1_455
N1 Cd1 C6 91.81(9) . 1_455
N4 Cd1 C6 107.62(9) . 1_455
O7 Cd1 C6 91.04(8) 2_756 1_455
O3 Cd1 C6 27.07(9) 1_455 1_455
O2 Cd1 C6 116.22(9) . 1_455
C5 S1 C2 91.81(13) . .
C1 O1 Cd1 97.29(18) . .
C11 N1 C7 118.1(3) . .
C11 N1 Cd1 123.2(2) . .
C7 N1 Cd1 118.6(2) . .
O2 C1 O1 123.1(3) . .
O2 C1 C2 120.1(3) . .
O1 C1 C2 116.8(3) . .
C1 O2 Cd1 86.21(19) . .
C12 N2 C10 126.6(3) . .
C3 C2 C1 130.5(3) . .
C3 C2 S1 111.8(2) . .
C1 C2 S1 117.7(2) . .
C6 O3 Cd1 85.19(19) . 1_655
C30 N3 C28 126.4(3) . .
C2 C3 C4 112.3(3) . .
C29 N4 C25 118.1(3) . .
C29 N4 Cd1 119.32(19) . .
C25 N4 Cd1 122.5(2) . .
C6 O4 Cd1 97.4(2) 1_455 .
C5 C4 C3 112.4(3) . .
C4 C5 C6 129.9(3) . .
C4 C5 S1 111.69(19) . .
C6 C5 S1 118.4(2) . .
C19 O6 C16 121.4(3) . .
O3 C6 O4 123.3(3) . 1_655
O3 C6 C5 118.4(3) . .
O4 C6 C5 118.3(3) 1_655 .
O3 C6 Cd1 67.74(16) . 1_655
O4 C6 Cd1 55.56(15) 1_655 1_655
C5 C6 Cd1 173.9(2) . 1_655
C30 O7 Cd1 134.2(2) . 2_756
N1 C7 C8 122.1(3) . .
C7 C8 C9 120.2(3) . .
C8 C9 C10 118.2(3) . .
C9 C10 C11 118.1(3) . .
C9 C10 N2 124.8(3) . .
C11 C10 N2 117.1(3) . .
N1 C11 C10 123.2(3) . .
O5 C12 N2 122.6(3) . .
O5 C12 C13 120.4(3) . .
N2 C12 C13 117.0(3) . .
C14 C13 C18 118.4(3) . .
C14 C13 C12 123.8(3) . .
C18 C13 C12 117.8(3) . .
C15 C14 C13 121.2(3) . .
C16 C15 C14 119.5(3) . .
C15 C16 O6 123.4(3) . .
C15 C16 C17 120.4(3) . .
O6 C16 C17 116.1(3) . .
C18 C17 C16 119.6(3) . .
C17 C18 C13 120.9(3) . .
C24 C19 O6 115.9(3) . .
C24 C19 C20 120.3(3) . .
O6 C19 C20 123.7(3) . .
C21 C20 C19 119.6(3) . .
C20 C21 C22 121.3(3) . .
C21 C22 C23 117.9(3) . .
C21 C22 C30 117.7(3) . 1_454
C23 C22 C30 124.3(3) . 1_454
C24 C23 C22 120.9(3) . .
C19 C24 C23 120.0(3) . .
N4 C25 C26 121.7(3) . .
C25 C26 C27 120.2(3) . .
C26 C27 C28 118.2(3) . .
C27 C28 C29 118.0(3) . .
C27 C28 N3 124.6(3) . .
C29 C28 N3 117.3(3) . .
N4 C29 C28 123.7(3) . .
O7 C30 N3 121.9(3) . .
O7 C30 C22 121.4(3) . 1_656
N3 C30 C22 116.7(3) . 1_656

loop_
_geom_bond_atom_site_label_1
_geom_bond_atom_site_label_2
_geom_bond_distance
_geom_bond_site_symmetry_2
Cd1 O4 2.270(2) .
Cd1 O1 2.325(2) .
Cd1 N1 2.352(3) .
Cd1 N4 2.371(2) .
Cd1 O7 2.501(2) 2_756
Cd1 O3 2.535(2) 1_455
Cd1 O2 2.565(3) .
Cd1 C6 2.729(3) 1_455
S1 C5 1.706(3) .
S1 C2 1.712(3) .
O1 C1 1.255(4) .
N1 C11 1.333(4) .
N1 C7 1.342(4) .
C1 O2 1.251(4) .
C1 C2 1.491(3) .
N2 C12 1.356(4) .
N2 C10 1.411(4) .
C2 C3 1.359(4) .
O3 C6 1.246(4) .
O3 Cd1 2.535(2) 1_655
N3 C30 1.360(4) .
N3 C28 1.409(4) .
C3 C4 1.420(4) .
N4 C29 1.329(4) .
N4 C25 1.340(4) .
O4 C6 1.252(4) 1_455
C4 C5 1.364(4) .
C5 C6 1.493(4) .
O5 C12 1.226(4) .
O6 C19 1.379(4) .
O6 C16 1.380(4) .
C6 O4 1.252(4) 1_655
C6 Cd1 2.729(3) 1_655
O7 C30 1.232(4) .
O7 Cd1 2.501(2) 2_756
C7 C8 1.367(5) .
C8 C9 1.385(5) .
C9 C10 1.385(4) .
C10 C11 1.395(4) .
C12 C13 1.494(4) .
C13 C14 1.388(4) .
C13 C18 1.391(4) .
C14 C15 1.382(5) .
C15 C16 1.379(5) .
C16 C17 1.384(5) .
C17 C18 1.384(5) .
C19 C24 1.374(5) .
C19 C20 1.384(5) .
C20 C21 1.380(5) .
C21 C22 1.388(4) .
C22 C23 1.399(5) .
C22 C30 1.488(4) 1_454
C23 C24 1.380(5) .
C25 C26 1.379(5) .
C26 C27 1.383(5) .
C27 C28 1.386(4) .
C28 C29 1.388(4) .
C30 C22 1.488(4) 1_656
